data_9013979
loop_
_publ_author_name
'Taguchi, H.'

_publ_section_title
;
 Relationship between crystal structure and electrical properties
 of murdochite-type Ni6+2xMn1-xO8
 Sample Number: x = 0.8
;
_journal_name_full 'Solid State Communications'
_journal_page_first 635
_journal_page_last 639
_journal_paper_doi 10.1016/S0038-1098(98)00457-8
_journal_volume 108
_journal_year 1998
_chemical_compound_source Synthetic
_chemical_formula_sum 'Mn0.2 Ni7.6 O8'
_chemical_name_mineral Bunsenite
_space_group_IT_number 225
_symmetry_space_group_name_Hall '-F 4 2 3'
_symmetry_space_group_name_H-M 'F m -3 m'
_cell_angle_alpha 90
_cell_angle_beta 90
_cell_angle_gamma 90
_cell_length_a 8.3495
_cell_length_b 8.3495
_cell_length_c 8.3495
_cell_formula_units_Z 4
_cell_volume 582.078
_database_code_amcsd 0015495
_exptl_crystal_density_diffrn 6.676
_cod_original_sg_symbol_H-M 'F m 3 m'
_cod_original_formula_sum 'Ni7.6 Mn.2 O8'
_cod_database_code 9013979

loop_
_space_group_symop_operation_xyz
x,y,z
x,1/2+y,1/2+z
1/2+x,y,1/2+z
1/2+x,1/2+y,z
z,-x,y
z,1/2-x,1/2+y
1/2+z,-x,1/2+y
1/2+z,1/2-x,y
-y,z,-x
-y,1/2+z,1/2-x
1/2-y,z,1/2-x
1/2-y,1/2+z,-x
x,-y,z
x,1/2-y,1/2+z
1/2+x,-y,1/2+z
1/2+x,1/2-y,z
-z,x,-y
-z,1/2+x,1/2-y
1/2-z,x,1/2-y
1/2-z,1/2+x,-y
y,-z,x
y,1/2-z,1/2+x
1/2+y,-z,1/2+x
1/2+y,1/2-z,x
-x,y,-z
-x,1/2+y,1/2-z
1/2-x,y,1/2-z
1/2-x,1/2+y,-z
x,-z,-y
x,1/2-z,1/2-y
1/2+x,-z,1/2-y
1/2+x,1/2-z,-y
-z,y,x
-z,1/2+y,1/2+x
1/2-z,y,1/2+x
1/2-z,1/2+y,x
y,-x,-z
y,1/2-x,1/2-z
1/2+y,-x,1/2-z
1/2+y,1/2-x,-z
-x,z,y
-x,1/2+z,1/2+y
1/2-x,z,1/2+y
1/2-x,1/2+z,y
z,-y,-x
z,1/2-y,1/2-x
1/2+z,-y,1/2-x
1/2+z,1/2-y,-x
-y,x,z
-y,1/2+x,1/2+z
1/2-y,x,1/2+z
1/2-y,1/2+x,z
x,z,y
x,1/2+z,1/2+y
1/2+x,z,1/2+y
1/2+x,1/2+z,y
-z,-y,-x
-z,1/2-y,1/2-x
1/2-z,-y,1/2-x
1/2-z,1/2-y,-x
y,x,z
y,1/2+x,1/2+z
1/2+y,x,1/2+z
1/2+y,1/2+x,z
-x,-z,-y
-x,1/2-z,1/2-y
1/2-x,-z,1/2-y
1/2-x,1/2-z,-y
z,y,x
z,1/2+y,1/2+x
1/2+z,y,1/2+x
1/2+z,1/2+y,x
-y,-x,-z
-y,1/2-x,1/2-z
1/2-y,-x,1/2-z
1/2-y,1/2-x,-z
z,x,-y
z,1/2+x,1/2-y
1/2+z,x,1/2-y
1/2+z,1/2+x,-y
-y,-z,x
-y,1/2-z,1/2+x
1/2-y,-z,1/2+x
1/2-y,1/2-z,x
x,y,-z
x,1/2+y,1/2-z
1/2+x,y,1/2-z
1/2+x,1/2+y,-z
-z,-x,y
-z,1/2-x,1/2+y
1/2-z,-x,1/2+y
1/2-z,1/2-x,y
y,z,-x
y,1/2+z,1/2-x
1/2+y,z,1/2-x
1/2+y,1/2+z,-x
-x,-y,z
-x,1/2-y,1/2+z
1/2-x,-y,1/2+z
1/2-x,1/2-y,z
-z,x,y
-z,1/2+x,1/2+y
1/2-z,x,1/2+y
1/2-z,1/2+x,y
y,-z,-x
y,1/2-z,1/2-x
1/2+y,-z,1/2-x
1/2+y,1/2-z,-x
-x,y,z
-x,1/2+y,1/2+z
1/2-x,y,1/2+z
1/2-x,1/2+y,z
z,-x,-y
z,1/2-x,1/2-y
1/2+z,-x,1/2-y
1/2+z,1/2-x,-y
-y,z,x
-y,1/2+z,1/2+x
1/2-y,z,1/2+x
1/2-y,1/2+z,x
x,-y,-z
x,1/2-y,1/2-z
1/2+x,-y,1/2-z
1/2+x,1/2-y,-z
-x,z,-y
-x,1/2+z,1/2-y
1/2-x,z,1/2-y
1/2-x,1/2+z,-y
z,-y,x
z,1/2-y,1/2+x
1/2+z,-y,1/2+x
1/2+z,1/2-y,x
-y,x,-z
-y,1/2+x,1/2-z
1/2-y,x,1/2-z
1/2-y,1/2+x,-z
x,-z,y
x,1/2-z,1/2+y
1/2+x,-z,1/2+y
1/2+x,1/2-z,y
-z,y,-x
-z,1/2+y,1/2-x
1/2-z,y,1/2-x
1/2-z,1/2+y,-x
y,-x,z
y,1/2-x,1/2+z
1/2+y,-x,1/2+z
1/2+y,1/2-x,z
-x,-z,y
-x,1/2-z,1/2+y
1/2-x,-z,1/2+y
1/2-x,1/2-z,y
z,y,-x
z,1/2+y,1/2-x
1/2+z,y,1/2-x
1/2+z,1/2+y,-x
-y,-x,z
-y,1/2-x,1/2+z
1/2-y,-x,1/2+z
1/2-y,1/2-x,z
x,z,-y
x,1/2+z,1/2-y
1/2+x,z,1/2-y
1/2+x,1/2+z,-y
-z,-y,x
-z,1/2-y,1/2+x
1/2-z,-y,1/2+x
1/2-z,1/2-y,x
y,x,-z
y,1/2+x,1/2-z
1/2+y,x,1/2-z
1/2+y,1/2+x,-z
-z,-x,-y
-z,1/2-x,1/2-y
1/2-z,-x,1/2-y
1/2-z,1/2-x,-y
y,z,x
y,1/2+z,1/2+x
1/2+y,z,1/2+x
1/2+y,1/2+z,x
-x,-y,-z
-x,1/2-y,1/2-z
1/2-x,-y,1/2-z
1/2-x,1/2-y,-z
z,x,y
z,1/2+x,1/2+y
1/2+z,x,1/2+y
1/2+z,1/2+x,y
-y,-z,-x
-y,1/2-z,1/2-x
1/2-y,-z,1/2-x
1/2-y,1/2-z,-x

loop_
_atom_site_label
_atom_site_fract_x
_atom_site_fract_y
_atom_site_fract_z
_atom_site_occupancy
_atom_site_U_iso_or_equiv
Ni(1) 0.00000 0.25000 0.25000 1.00000 0.00481
Mn 0.00000 0.00000 0.00000 0.20000 0.00481
Ni(2) 0.00000 0.00000 0.00000 0.80000 0.00481
Ni(3) 0.50000 0.50000 0.50000 0.80000 0.00481
O(1) 0.25000 0.25000 0.25000 1.00000 0.00481
O(2) 0.24700 0.00000 0.00000 1.00000 0.00481

loop_
_cod_related_entry_id
_cod_related_entry_database
_cod_related_entry_code
1 AMCSD 0015495
